data_9005162
loop_
_publ_author_name
'Olmi, F.'
'Sabelli, C.'
'Trosti-Ferroni R'

_publ_section_title
;
 Rosenbergite, AlF[F0.5(H2O)0.5}4.H2O, a new mineral from the
 Cetine mine (Tuscany, Italy): description and crystal structure
;
_journal_name_full 'European Journal of Mineralogy'
_journal_page_first 1167
_journal_page_last 1174
_journal_volume 5
_journal_year 1993
_chemical_compound_source 'Cetine mine, Tuscany, Italy'
_chemical_formula_sum 'Al F3 H6 O3'
_chemical_name_mineral Rosenbergite
_space_group_IT_number 85
_symmetry_space_group_name_Hall '-P 4a'
_symmetry_space_group_name_H-M 'P 4/n :2'
_cell_angle_alpha 90
_cell_angle_beta 90
_cell_angle_gamma 90
_cell_length_a 7.715
_cell_length_b 7.715
_cell_length_c 3.648
_cell_formula_units_Z 2
_cell_volume 217.133
_database_code_amcsd 0006508
_exptl_crystal_density_diffrn 2.111
_cod_original_sg_symbol_H-M 'P 4/n'
_cod_original_formula_sum 'Al F3 O3 H6'
_cod_database_code 9005162

loop_
_space_group_symop_operation_xyz
x,y,z
1/2+y,-x,-z
1/2-y,x,z
1/2+x,1/2+y,-z
1/2-x,1/2-y,z
-y,1/2+x,-z
y,1/2-x,z
-x,-y,-z

loop_
_atom_site_aniso_label
_atom_site_aniso_U_11
_atom_site_aniso_U_22
_atom_site_aniso_U_33
_atom_site_aniso_U_12
_atom_site_aniso_U_13
_atom_site_aniso_U_23
Al 0.01218 0.01218 0.00901 0.00000 0.00000 0.00000
F 0.03314 0.03314 0.00895 0.00000 0.00000 0.00000
O1 0.01619 0.01619 0.02120 0.00000 0.00000 0.00000
O2 0.01668 0.02340 0.03258 -0.00437 -0.00445 0.00987
F2 0.01668 0.02340 0.03258 -0.00437 -0.00445 0.00987

loop_
_atom_site_label
_atom_site_fract_x
_atom_site_fract_y
_atom_site_fract_z
_atom_site_occupancy
_atom_site_U_iso_or_equiv
Al 0.25000 0.25000 0.13960 1.00000 0.01115
F 0.25000 0.25000 0.63840 1.00000 0.02508
O1 0.75000 0.25000 0.50000 1.00000 0.01786
O2 0.46520 0.34840 0.13660 0.50000 0.02419
F2 0.46520 0.34840 0.13660 0.50000 0.02419
H1 0.65500 0.28300 0.37900 0.50000 0.03800
H2 0.48800 0.44900 0.04600 0.50000 0.03800
H3 0.56000 0.31500 0.25800 0.50000 0.03800

loop_
_cod_related_entry_id
_cod_related_entry_database
_cod_related_entry_code
1 AMCSD 0006508
